data_4305060
loop_
_publ_author_name
'Antonio Otero'
'Juan Fern\'andez-Baeza'
'Agust\'in Lara-S\'anchez'
'Antonio Anti\~nolo'
'Juan Tejeda'
'Emilia Mart\'inez-Caballero'
'Isabel M\'arquez-Segovia'
'Isabel L\'opez-Solera'
'Luis F. S\'anchez-Barba'
'Carlos Alonso-Moreno'

_publ_contact_author
;
Isabel L\'opez-Solera
Departamento de Qu\'imica In\'organica, Org\'anica y Bioqu\'imica
Facultad de Qu\'imicas
Universidad Castilla La Mancha
13071-Ciudad Real 
Spain
;
_publ_contact_author_email mabel.lopez@uclm.es
_publ_contact_author_fax '+34 926 295318'
_publ_contact_author_phone '+34 926 295300 (ext:3477)'
_publ_section_title
;
Versatile Scorpionates and New Developments in the Denticity Changes of
NNCp Hybrid Scorpionate/Cyclopentadienyl Ligands in Sc and Y Compounds:
From \k1-N\h5-Cp to \k2-NN\h5-Cp
;
_journal_name_full 'Inorganic Chemistry'
_journal_page_first 4996
_journal_page_last 5005
_journal_paper_doi 10.1021/ic800267v
_journal_volume 47
_journal_year 2008
_chemical_formula_sum 'C98 H116 Cl16 N8 O10 Y4'
_chemical_formula_weight 2488.83
_chemical_name_systematic
; 
 ? 
;
_space_group_IT_number 2
_symmetry_cell_setting triclinic
_symmetry_space_group_name_Hall '-P 1'
_symmetry_space_group_name_H-M 'P -1'
_atom_sites_solution_hydrogens geom
_atom_sites_solution_primary direct
_atom_sites_solution_secondary difmap
_audit_creation_method SHELXL-97
_cell_angle_alpha 102.857(4)
_cell_angle_beta 90.188(4)
_cell_angle_gamma 106.033(4)
_cell_formula_units_Z 1
_cell_length_a 12.473(3)
_cell_length_b 13.904(3)
_cell_length_c 16.673(4)
_cell_measurement_temperature 180(2)
_cell_volume 2702.9(11)
_computing_cell_refinement 'Bruker SAINT'
_computing_data_collection 'Bruker APEX'
_computing_data_reduction 'Bruker SHELXTL'
_computing_molecular_graphics 'Bruker SHELXTL'
_computing_publication_material 'Bruker SHELXTL'
_computing_structure_refinement 'SHELXL-97 (Sheldrick, 1997)'
_computing_structure_solution 'SHELXS-97 (Sheldrick, 1990)'
_diffrn_ambient_temperature 180(2)
_diffrn_measured_fraction_theta_full 0.961
_diffrn_measured_fraction_theta_max 0.961
_diffrn_measurement_device_type 'CCD area detector'
_diffrn_measurement_method 'Omega scan'
_diffrn_radiation_monochromator graphite
_diffrn_radiation_source 'fine-focus sealed tube'
_diffrn_radiation_type MoK\a
_diffrn_radiation_wavelength 0.71073
_diffrn_reflns_av_R_equivalents 0.1168
_diffrn_reflns_av_sigmaI/netI 0.1976
_diffrn_reflns_limit_h_max 12
_diffrn_reflns_limit_h_min -12
_diffrn_reflns_limit_k_max 14
_diffrn_reflns_limit_k_min -12
_diffrn_reflns_limit_l_max 17
_diffrn_reflns_limit_l_min -17
_diffrn_reflns_number 12735
_diffrn_reflns_theta_full 21.48
_diffrn_reflns_theta_max 21.48
_diffrn_reflns_theta_min 1.96
_exptl_absorpt_coefficient_mu 2.580
_exptl_absorpt_correction_T_max 1
_exptl_absorpt_correction_T_min 0.086318
_exptl_absorpt_correction_type Semi-empirical
_exptl_absorpt_process_details SADABS
_exptl_crystal_colour Colorless
_exptl_crystal_density_diffrn 1.529
_exptl_crystal_density_method 'not measured'
_exptl_crystal_description Prismatic
_exptl_crystal_F_000 1268
_exptl_crystal_size_max 0.52
_exptl_crystal_size_mid 0.31
_exptl_crystal_size_min 0.25
_refine_diff_density_max 0.997
_refine_diff_density_min -0.774
_refine_diff_density_rms 0.124
_refine_ls_extinction_method none
_refine_ls_goodness_of_fit_ref 1.013
_refine_ls_hydrogen_treatment mixed
_refine_ls_matrix_type full
_refine_ls_number_parameters 621
_refine_ls_number_reflns 5954
_refine_ls_number_restraints 0
_refine_ls_restrained_S_all 1.013
_refine_ls_R_factor_all 0.1832
_refine_ls_R_factor_gt 0.0876
_refine_ls_shift/su_max 0.006
_refine_ls_shift/su_mean 0.000
_refine_ls_structure_factor_coef Fsqd
_refine_ls_weighting_details 'calc w=1/[\s^2^(Fo^2^)+(0.1000P)^2^+0.0082P] where P=(Fo^2^+2Fc^2^)/3'
_refine_ls_weighting_scheme calc
_refine_ls_wR_factor_gt 0.1862
_refine_ls_wR_factor_ref 0.2403
_reflns_number_gt 2844
_reflns_number_total 5954
_reflns_threshold_expression >2sigma(I)
_cod_data_source_file ic800267v-file002_1.cif
_cod_data_source_block 11
_cod_depositor_comments
;
The following automatic conversions were performed:
'_symmetry_cell_setting' value 'Triclinic' changed to 'triclinic'
according to '/home/saulius/struct/CIF-dictionaries/cif_core.dic'
dictionary named 'cif_core.dic' version 2.4.1 from 2010-06-29.

Automatic conversion script
Id: cif_fix_enum 1527 2010-12-29 10:47:43Z saulius 
;
_cod_original_cell_volume 2703.1(10)
_cod_database_code 4305060

loop_
_symmetry_equiv_pos_as_xyz
'x, y, z'
'-x, -y, -z'

loop_
_atom_site_label
_atom_site_type_symbol
_atom_site_fract_x
_atom_site_fract_y
_atom_site_fract_z
_atom_site_U_iso_or_equiv
_atom_site_adp_type
_atom_site_occupancy
_atom_site_symmetry_multiplicity
_atom_site_calc_flag
_atom_site_refinement_flags
_atom_site_disorder_assembly
_atom_site_disorder_group
Y1 Y 1.00996(11) 0.39624(12) 0.30901(8) 0.0343(5) Uani 1 1 d . . .
Y2 Y 0.84844(11) 0.41514(12) 0.49664(8) 0.0341(5) Uani 1 1 d . . .
O1 O 0.9126(7) 0.3114(7) 0.3952(5) 0.036(3) Uani 1 1 d . . .
H1 H 0.8535 0.2509 0.3667 0.043 Uiso 1 1 d . . .
O2 O 0.9764(6) 0.5205(7) 0.4219(5) 0.029(2) Uani 1 1 d . . .
H2 H 0.9491 0.5737 0.4059 0.035 Uiso 1 1 calc R . .
O3 O 1.1601(7) 0.4567(7) 0.3946(5) 0.035(3) Uani 1 1 d . . .
H3 H 1.1954 0.4059 0.4063 0.042 Uiso 1 1 d . . .
O4 O 0.7014(8) 0.4251(7) 0.4393(5) 0.042(3) Uani 1 1 d . . .
O5 O 0.7845(8) 0.2924(8) 0.5551(5) 0.042(3) Uani 1 1 d . . .
N1 N 1.1575(9) 0.4221(9) 0.2026(6) 0.027(3) Uani 1 1 d . . .
N2 N 1.1490(9) 0.3553(8) 0.1267(7) 0.026(3) Uani 1 1 d . . .
N3 N 1.0741(9) 0.2404(9) 0.2636(7) 0.037(3) Uani 1 1 d . . .
N4 N 1.1027(9) 0.2075(9) 0.1840(7) 0.033(3) Uani 1 1 d . . .
C1 C 0.9469(11) 0.2365(11) 0.0969(8) 0.033(4) Uani 1 1 d . . .
C2 C 1.0766(10) 0.2476(11) 0.1176(8) 0.028(4) Uani 1 1 d . . .
H2A H 1.1001 0.2073 0.0684 0.034 Uiso 1 1 calc R . .
C3 C 1.2326(12) 0.5060(12) 0.1922(9) 0.035(4) Uani 1 1 d . . .
C4 C 1.2729(12) 0.4927(13) 0.1153(9) 0.047(5) Uani 1 1 d . . .
H4 H 1.3269 0.5412 0.0956 0.056 Uiso 1 1 calc R . .
C5 C 1.2179(12) 0.3931(13) 0.0722(9) 0.044(4) Uani 1 1 d . . .
C6 C 1.2648(13) 0.6027(12) 0.2596(8) 0.053(5) Uani 1 1 d . . .
H6A H 1.2069 0.6364 0.2625 0.063 Uiso 1 1 calc R . .
H6B H 1.3335 0.6477 0.2481 0.063 Uiso 1 1 calc R . .
H6C H 1.2747 0.5856 0.3113 0.063 Uiso 1 1 calc R . .
C7 C 1.2285(14) 0.3371(12) -0.0103(8) 0.060(5) Uani 1 1 d . . .
H7A H 1.2302 0.2688 -0.0089 0.071 Uiso 1 1 calc R . .
H7B H 1.2964 0.3721 -0.0309 0.071 Uiso 1 1 calc R . .
H7C H 1.1658 0.3332 -0.0457 0.071 Uiso 1 1 calc R . .
C8 C 1.1181(11) 0.1877(12) 0.3068(8) 0.030(4) Uani 1 1 d . . .
C9 C 1.1704(11) 0.1254(11) 0.2563(9) 0.036(4) Uani 1 1 d . . .
H9 H 1.2056 0.0810 0.2721 0.043 Uiso 1 1 calc R . .
C10 C 1.1620(12) 0.1396(13) 0.1803(9) 0.039(4) Uani 1 1 d . . .
C11 C 1.1132(13) 0.2056(12) 0.3991(8) 0.051(5) Uani 1 1 d . . .
H11A H 1.0948 0.2688 0.4200 0.061 Uiso 1 1 calc R . .
H11B H 1.1846 0.2099 0.4236 0.061 Uiso 1 1 calc R . .
H11C H 1.0571 0.1496 0.4123 0.061 Uiso 1 1 calc R . .
C12 C 1.2058(13) 0.0939(13) 0.1024(9) 0.059(5) Uani 1 1 d . . .
H12A H 1.1454 0.0621 0.0608 0.071 Uiso 1 1 calc R . .
H12B H 1.2402 0.0432 0.1119 0.071 Uiso 1 1 calc R . .
H12C H 1.2602 0.1471 0.0842 0.071 Uiso 1 1 calc R . .
C21 C 0.9055(11) 0.3187(11) 0.1547(8) 0.032(4) Uani 1 1 d . . .
C22 C 0.9433(11) 0.4277(11) 0.1628(9) 0.035(4) Uani 1 1 d . . .
H22 H 0.9981 0.4619 0.1332 0.041 Uiso 1 1 calc R . .
C23 C 0.8841(13) 0.4733(12) 0.2225(8) 0.039(4) Uani 1 1 d . . .
H23 H 0.8917 0.5434 0.2396 0.046 Uiso 1 1 calc R . .
C24 C 0.8090(13) 0.3934(14) 0.2535(8) 0.043(5) Uani 1 1 d . . .
H24 H 0.7599 0.4021 0.2946 0.052 Uiso 1 1 calc R . .
C25 C 0.8230(11) 0.3033(12) 0.2116(8) 0.036(4) Uani 1 1 d . . .
H25 H 0.7833 0.2392 0.2194 0.043 Uiso 1 1 calc R . .
C31 C 0.8644(11) 0.1297(13) 0.0969(8) 0.034(4) Uani 1 1 d . . .
C32 C 0.8854(12) 0.0521(12) 0.1307(9) 0.038(4) Uani 1 1 d . . .
H32 H 0.9554 0.0617 0.1559 0.046 Uiso 1 1 calc R . .
C33 C 0.8024(13) -0.0382(12) 0.1267(9) 0.040(4) Uani 1 1 d . . .
H33 H 0.8188 -0.0905 0.1462 0.048 Uiso 1 1 calc R . .
C34 C 0.6987(14) -0.0523(14) 0.0953(9) 0.049(5) Uani 1 1 d . . .
H34 H 0.6424 -0.1117 0.0971 0.059 Uiso 1 1 calc R . .
C35 C 0.6755(12) 0.0214(15) 0.0603(10) 0.051(5) Uani 1 1 d . . .
H35 H 0.6046 0.0105 0.0361 0.061 Uiso 1 1 calc R . .
C36 C 0.7582(12) 0.1114(12) 0.0613(8) 0.038(4) Uani 1 1 d . . .
H36 H 0.7422 0.1607 0.0375 0.046 Uiso 1 1 calc R . .
C41 C 0.9443(11) 0.2472(13) 0.0055(8) 0.034(4) Uani 1 1 d . . .
C42 C 0.9085(12) 0.3219(14) -0.0208(10) 0.052(5) Uani 1 1 d . . .
H42 H 0.8880 0.3726 0.0173 0.062 Uiso 1 1 calc R . .
C43 C 0.9035(12) 0.3203(13) -0.1033(10) 0.049(5) Uani 1 1 d . . .
H43 H 0.8819 0.3719 -0.1204 0.059 Uiso 1 1 calc R . .
C44 C 0.9303(14) 0.2425(15) -0.1632(10) 0.056(5) Uani 1 1 d . . .
H44 H 0.9266 0.2423 -0.2190 0.067 Uiso 1 1 calc R . .
C45 C 0.9610(12) 0.1695(15) -0.1371(10) 0.051(5) Uani 1 1 d . . .
H45 H 0.9775 0.1167 -0.1755 0.061 Uiso 1 1 calc R . .
C46 C 0.9689(12) 0.1709(13) -0.0534(9) 0.045(5) Uani 1 1 d . . .
H46 H 0.9911 0.1193 -0.0369 0.054 Uiso 1 1 calc R . .
C51 C 0.6050(12) 0.4177(14) 0.3990(9) 0.040(4) Uani 1 1 d . . .
C52 C 0.5703(15) 0.5054(15) 0.4049(9) 0.055(5) Uani 1 1 d . . .
C53 C 0.4710(15) 0.4984(18) 0.3645(11) 0.065(6) Uani 1 1 d . . .
H53 H 0.4452 0.5558 0.3676 0.078 Uiso 1 1 calc R . .
C54 C 0.4109(14) 0.401(2) 0.3185(11) 0.084(8) Uani 1 1 d . . .
H54 H 0.3435 0.3945 0.2907 0.100 Uiso 1 1 calc R . .
C55 C 0.4451(16) 0.3189(19) 0.3127(11) 0.077(7) Uani 1 1 d . . .
H55 H 0.4015 0.2570 0.2801 0.092 Uiso 1 1 calc R . .
C56 C 0.5412(13) 0.3199(14) 0.3521(9) 0.043(4) Uani 1 1 d . . .
C57 C 0.6368(13) 0.6070(13) 0.4561(9) 0.060(5) Uani 1 1 d . . .
H57A H 0.6225 0.6103 0.5131 0.072 Uiso 1 1 calc R . .
H57B H 0.6156 0.6610 0.4389 0.072 Uiso 1 1 calc R . .
H57C H 0.7149 0.6151 0.4494 0.072 Uiso 1 1 calc R . .
C58 C 0.5818(13) 0.2286(14) 0.3462(9) 0.063(6) Uani 1 1 d . . .
H58A H 0.5841 0.2138 0.3997 0.076 Uiso 1 1 calc R . .
H58B H 0.6555 0.2418 0.3266 0.076 Uiso 1 1 calc R . .
H58C H 0.5322 0.1707 0.3086 0.076 Uiso 1 1 calc R . .
C61 C 0.7535(14) 0.2027(13) 0.5746(8) 0.033(4) Uani 1 1 d . . .
C62 C 0.6392(14) 0.1500(13) 0.5784(9) 0.047(5) Uani 1 1 d . . .
C63 C 0.6115(15) 0.0534(14) 0.5947(9) 0.052(5) Uani 1 1 d . . .
H63 H 0.5365 0.0173 0.5939 0.062 Uiso 1 1 calc R . .
C64 C 0.6917(16) 0.0094(15) 0.6121(10) 0.063(5) Uani 1 1 d . . .
H64 H 0.6723 -0.0562 0.6223 0.076 Uiso 1 1 calc R . .
C65 C 0.8053(14) 0.0667(14) 0.6140(9) 0.052(5) Uani 1 1 d . . .
H65 H 0.8607 0.0398 0.6292 0.062 Uiso 1 1 calc R . .
C66 C 0.8352(14) 0.1589(14) 0.5945(9) 0.047(5) Uani 1 1 d . . .
C67 C 0.5545(12) 0.2025(12) 0.5621(9) 0.053(5) Uani 1 1 d . . .
H67A H 0.4835 0.1522 0.5451 0.063 Uiso 1 1 calc R . .
H67B H 0.5780 0.2384 0.5194 0.063 Uiso 1 1 calc R . .
H67C H 0.5476 0.2507 0.6116 0.063 Uiso 1 1 calc R . .
C68 C 0.9568(11) 0.2159(12) 0.5977(9) 0.051(5) Uani 1 1 d . . .
H68A H 0.9730 0.2774 0.6409 0.061 Uiso 1 1 calc R . .
H68B H 0.9740 0.2337 0.5459 0.061 Uiso 1 1 calc R . .
H68C H 1.0011 0.1730 0.6083 0.061 Uiso 1 1 calc R . .
Cl1 Cl 0.8791(7) -0.0197(9) 0.3941(8) 0.300(8) Uani 1 1 d . . .
Cl2 Cl 0.7164(10) 0.0353(8) 0.3302(5) 0.233(6) Uani 1 1 d . . .
Cl3 Cl 1.7896(5) 0.7224(6) 0.2700(5) 0.159(3) Uani 1 1 d . . .
Cl4 Cl 1.5752(5) 0.6841(6) 0.1940(4) 0.139(3) Uani 1 1 d . . .
Cl5 Cl 1.4948(5) 0.7820(5) -0.0987(3) 0.111(2) Uani 1 1 d . . .
Cl6 Cl 1.4504(6) 0.5879(6) -0.0588(4) 0.138(3) Uani 1 1 d . . .
Cl7 Cl 0.4225(5) -0.0052(5) 0.1823(3) 0.0993(19) Uani 1 1 d . . .
Cl8 Cl 0.3906(4) -0.2175(4) 0.1072(3) 0.0952(18) Uani 1 1 d . . .
C71 C 0.7459(14) -0.028(2) 0.3985(12) 0.127(10) Uani 1 1 d . . .
H71A H 0.7303 0.0034 0.4536 0.152 Uiso 1 1 calc R . .
H71B H 0.7013 -0.0993 0.3842 0.152 Uiso 1 1 calc R . .
C72 C 1.6732(14) 0.6344(19) 0.2323(12) 0.115(9) Uani 1 1 d . . .
H72A H 1.6411 0.6005 0.2751 0.138 Uiso 1 1 calc R . .
H72B H 1.6898 0.5831 0.1882 0.138 Uiso 1 1 calc R . .
C73 C 1.4261(18) 0.6525(16) -0.1269(12) 0.100(7) Uani 1 1 d . . .
H73A H 1.3463 0.6436 -0.1330 0.120 Uiso 1 1 calc R . .
H73B H 1.4494 0.6235 -0.1801 0.120 Uiso 1 1 calc R . .
C74 C 0.3760(19) -0.1272(15) 0.1923(12) 0.120(9) Uani 1 1 d . . .
H74A H 0.2976 -0.1415 0.2034 0.143 Uiso 1 1 calc R . .
H74B H 0.4163 -0.1340 0.2396 0.143 Uiso 1 1 calc R . .

loop_
_atom_site_aniso_label
_atom_site_aniso_U_11
_atom_site_aniso_U_22
_atom_site_aniso_U_33
_atom_site_aniso_U_23
_atom_site_aniso_U_13
_atom_site_aniso_U_12
Y1 0.0365(9) 0.0313(11) 0.0294(9) 0.0027(7) 0.0009(7) 0.0039(8)
Y2 0.0328(9) 0.0312(11) 0.0324(9) 0.0055(8) 0.0010(7) 0.0007(7)
O1 0.036(6) 0.027(6) 0.031(5) 0.000(5) 0.005(5) -0.006(5)
O2 0.036(5) 0.023(6) 0.030(5) 0.010(5) 0.012(5) 0.007(5)
O3 0.040(6) 0.034(7) 0.031(5) 0.005(5) -0.005(5) 0.013(5)
O4 0.037(6) 0.045(8) 0.043(6) 0.002(5) -0.001(5) 0.014(5)
O5 0.053(7) 0.032(7) 0.039(6) 0.017(6) -0.005(5) 0.001(6)
N1 0.029(7) 0.027(8) 0.024(7) 0.010(6) 0.004(6) 0.000(6)
N2 0.034(7) 0.013(7) 0.032(7) 0.013(6) 0.008(6) -0.001(6)
N3 0.039(8) 0.023(8) 0.047(8) 0.008(7) 0.006(7) 0.004(6)
N4 0.044(8) 0.033(9) 0.022(7) 0.003(7) 0.017(6) 0.014(7)
C1 0.031(9) 0.032(10) 0.032(9) 0.006(8) 0.001(7) 0.004(8)
C2 0.036(9) 0.021(10) 0.023(8) 0.002(8) 0.009(7) 0.003(7)
C3 0.036(9) 0.034(11) 0.042(10) 0.019(9) 0.013(8) 0.010(9)
C4 0.038(10) 0.042(12) 0.058(11) 0.024(10) 0.028(9) -0.002(9)
C5 0.043(10) 0.039(12) 0.046(10) 0.031(10) 0.014(9) -0.010(9)
C6 0.063(11) 0.047(12) 0.040(9) 0.002(9) -0.010(9) 0.009(9)
C7 0.086(13) 0.036(12) 0.037(10) 0.004(9) 0.011(10) -0.011(10)
C8 0.028(9) 0.033(10) 0.031(9) 0.018(8) -0.003(8) 0.001(8)
C9 0.032(9) 0.033(11) 0.046(11) 0.016(9) 0.012(8) 0.010(8)
C10 0.038(10) 0.045(12) 0.031(10) -0.004(9) 0.001(8) 0.015(9)
C11 0.070(12) 0.054(13) 0.034(9) 0.017(9) 0.006(9) 0.019(10)
C12 0.059(11) 0.063(14) 0.060(11) 0.023(10) 0.015(10) 0.018(10)
C21 0.035(9) 0.029(11) 0.038(9) 0.013(8) 0.000(8) 0.015(8)
C22 0.043(9) 0.017(10) 0.047(10) 0.018(8) 0.012(8) 0.005(8)
C23 0.070(11) 0.023(10) 0.017(8) 0.001(8) -0.010(8) 0.008(10)
C24 0.059(11) 0.060(14) 0.019(8) -0.003(9) 0.002(8) 0.039(11)
C25 0.024(8) 0.045(12) 0.031(9) 0.010(9) 0.006(8) -0.005(8)
C31 0.032(10) 0.050(12) 0.019(8) 0.010(8) 0.005(7) 0.006(9)
C32 0.040(10) 0.030(11) 0.044(10) 0.007(9) -0.004(8) 0.010(9)
C33 0.040(10) 0.033(11) 0.050(10) 0.012(9) 0.014(9) 0.012(9)
C34 0.053(13) 0.041(13) 0.045(11) -0.004(10) 0.026(10) 0.014(10)
C35 0.022(9) 0.057(14) 0.058(11) 0.001(11) 0.000(8) -0.006(10)
C36 0.032(9) 0.049(12) 0.033(9) 0.013(8) 0.010(8) 0.009(9)
C41 0.029(9) 0.050(12) 0.027(9) 0.017(9) 0.007(7) 0.010(8)
C42 0.038(10) 0.060(14) 0.041(11) 0.000(10) -0.012(9) -0.003(9)
C43 0.054(11) 0.049(13) 0.050(11) 0.029(10) -0.006(9) 0.008(9)
C44 0.082(14) 0.060(15) 0.031(10) 0.032(11) 0.020(10) 0.010(11)
C45 0.043(10) 0.058(14) 0.043(12) 0.006(10) 0.001(9) 0.006(10)
C46 0.048(10) 0.057(13) 0.031(10) 0.012(9) 0.007(8) 0.017(9)
C51 0.027(10) 0.054(14) 0.035(9) 0.005(10) 0.017(8) 0.005(10)
C52 0.063(13) 0.077(17) 0.023(9) -0.002(10) 0.005(9) 0.025(12)
C53 0.054(13) 0.11(2) 0.055(12) 0.046(13) 0.021(11) 0.033(13)
C54 0.021(11) 0.19(3) 0.050(13) 0.029(17) 0.011(10) 0.046(16)
C55 0.039(13) 0.11(2) 0.058(13) -0.001(13) -0.002(11) 0.005(13)
C56 0.028(10) 0.055(14) 0.051(11) 0.022(10) 0.020(9) 0.012(10)
C57 0.076(13) 0.067(15) 0.059(11) 0.033(11) 0.001(10) 0.042(11)
C58 0.051(11) 0.086(16) 0.046(10) 0.001(11) -0.006(9) 0.021(11)
C61 0.061(12) 0.029(11) 0.019(8) 0.017(8) 0.002(8) 0.020(10)
C62 0.053(12) 0.030(12) 0.044(10) -0.004(9) -0.007(9) 0.000(10)
C63 0.057(12) 0.045(14) 0.036(10) 0.008(9) 0.000(9) -0.013(10)
C64 0.074(14) 0.060(14) 0.057(12) 0.028(11) 0.000(11) 0.008(13)
C65 0.051(12) 0.039(13) 0.060(12) 0.006(10) 0.010(10) 0.008(10)
C66 0.059(12) 0.042(13) 0.034(10) 0.017(9) -0.003(9) -0.003(11)
C67 0.055(11) 0.038(12) 0.056(11) 0.005(9) -0.005(9) 0.003(9)
C68 0.046(10) 0.049(12) 0.060(11) 0.024(9) -0.007(9) 0.009(9)
Cl1 0.124(7) 0.275(14) 0.394(16) -0.151(12) -0.047(9) 0.067(8)
Cl2 0.434(16) 0.239(12) 0.113(6) 0.088(7) 0.059(8) 0.199(12)
Cl3 0.093(5) 0.106(6) 0.262(9) 0.032(6) -0.018(6) 0.011(4)
Cl4 0.085(4) 0.210(9) 0.129(5) 0.067(5) 0.015(4) 0.034(5)
Cl5 0.121(5) 0.086(5) 0.101(4) 0.019(4) 0.028(4) -0.008(4)
Cl6 0.204(7) 0.109(6) 0.110(5) 0.045(4) 0.011(5) 0.042(5)
Cl7 0.105(4) 0.091(5) 0.105(4) 0.030(4) 0.013(4) 0.028(4)
Cl8 0.097(4) 0.081(4) 0.093(4) 0.010(3) 0.012(3) 0.010(3)
C71 0.051(13) 0.21(3) 0.079(15) 0.021(18) -0.004(12) -0.010(16)
C72 0.056(13) 0.18(3) 0.090(15) 0.067(16) -0.002(12) -0.033(15)
C73 0.134(19) 0.071(17) 0.096(16) 0.044(14) -0.014(15) 0.009(15)
C74 0.17(2) 0.046(15) 0.108(17) -0.017(14) 0.051(17) -0.003(15)

loop_
_atom_type_symbol
_atom_type_description
_atom_type_scat_dispersion_real
_atom_type_scat_dispersion_imag
_atom_type_scat_source
C C 0.0033 0.0016 'International Tables Vol C Tables 4.2.6.8 and 6.1.1.4'
H H 0.0000 0.0000 'International Tables Vol C Tables 4.2.6.8 and 6.1.1.4'
N N 0.0061 0.0033 'International Tables Vol C Tables 4.2.6.8 and 6.1.1.4'
O O 0.0106 0.0060 'International Tables Vol C Tables 4.2.6.8 and 6.1.1.4'
Cl Cl 0.1484 0.1585 'International Tables Vol C Tables 4.2.6.8 and 6.1.1.4'
Y Y -2.7962 3.5667 'International Tables Vol C Tables 4.2.6.8 and 6.1.1.4'

loop_
_geom_angle_atom_site_label_1
_geom_angle_atom_site_label_2
_geom_angle_atom_site_label_3
_geom_angle
_geom_angle_site_symmetry_1
_geom_angle_site_symmetry_3
_geom_angle_publ_flag
O3 Y1 O1 92.6(3) . . ?
O3 Y1 O2 71.6(3) . . ?
O1 Y1 O2 72.7(3) . . ?
O3 Y1 N3 86.2(3) . . ?
O1 Y1 N3 84.6(4) . . ?
O2 Y1 N3 147.0(4) . . ?
O3 Y1 N1 81.6(3) . . ?
O1 Y1 N1 153.3(4) . . ?
O2 Y1 N1 128.5(3) . . ?
N3 Y1 N1 69.1(4) . . ?
O3 Y1 C24 153.9(4) . . ?
O1 Y1 C24 83.1(5) . . ?
O2 Y1 C24 82.6(4) . . ?
N3 Y1 C24 118.8(4) . . ?
N1 Y1 C24 113.0(4) . . ?
O3 Y1 C25 173.4(4) . . ?
O1 Y1 C25 82.0(4) . . ?
O2 Y1 C25 110.0(4) . . ?
N3 Y1 C25 89.6(4) . . ?
N1 Y1 C25 101.5(4) . . ?
C24 Y1 C25 29.3(4) . . ?
O3 Y1 C23 137.0(4) . . ?
O1 Y1 C23 112.6(4) . . ?
O2 Y1 C23 83.0(4) . . ?
N3 Y1 C23 128.6(4) . . ?
N1 Y1 C23 88.3(4) . . ?
C24 Y1 C23 31.1(4) . . ?
C25 Y1 C23 49.3(5) . . ?
O3 Y1 C21 152.4(4) . . ?
O1 Y1 C21 109.0(4) . . ?
O2 Y1 C21 130.5(3) . . ?
N3 Y1 C21 79.1(4) . . ?
N1 Y1 C21 71.3(4) . . ?
C24 Y1 C21 50.0(4) . . ?
C25 Y1 C21 30.2(4) . . ?
C23 Y1 C21 49.7(4) . . ?
O3 Y1 C22 136.6(4) . . ?
O1 Y1 C22 130.3(4) . . ?
O2 Y1 C22 110.5(4) . . ?
N3 Y1 C22 102.4(4) . . ?
N1 Y1 C22 63.0(4) . . ?
C24 Y1 C22 50.1(4) . . ?
C25 Y1 C22 49.4(4) . . ?
C23 Y1 C22 29.5(4) . . ?
C21 Y1 C22 30.4(4) . . ?
O3 Y1 Y2 86.0(2) . . ?
O1 Y1 Y2 34.3(2) . . ?
O2 Y1 Y2 39.1(2) . . ?
N3 Y1 Y2 117.6(3) . . ?
N1 Y1 Y2 165.6(2) . . ?
C24 Y1 Y2 75.9(3) . . ?
C25 Y1 Y2 91.5(3) . . ?
C23 Y1 Y2 95.8(3) . . ?
C21 Y1 Y2 121.5(3) . . ?
C22 Y1 Y2 124.0(3) . . ?
O3 Y1 Y2 33.3(2) . 2_766 ?
O1 Y1 Y2 83.9(2) . 2_766 ?
O2 Y1 Y2 38.46(19) . 2_766 ?
N3 Y1 Y2 117.1(3) . 2_766 ?
N1 Y1 Y2 103.8(2) . 2_766 ?
C24 Y1 Y2 120.7(3) . 2_766 ?
C25 Y1 Y2 148.3(3) . 2_766 ?
C23 Y1 Y2 112.8(3) . 2_766 ?
C21 Y1 Y2 160.9(3) . 2_766 ?
C22 Y1 Y2 130.7(3) . 2_766 ?
Y2 Y1 Y2 61.93(4) . 2_766 ?
O4 Y2 O5 102.0(4) . . ?
O4 Y2 O3 90.6(3) . 2_766 ?
O5 Y2 O3 96.5(4) . 2_766 ?
O4 Y2 O1 102.9(3) . . ?
O5 Y2 O1 91.2(4) . . ?
O3 Y2 O1 162.7(3) 2_766 . ?
O4 Y2 O2 155.9(3) . 2_766 ?
O5 Y2 O2 94.5(3) . 2_766 ?
O3 Y2 O2 70.0(3) 2_766 2_766 ?
O1 Y2 O2 94.1(3) . 2_766 ?
O4 Y2 O2 95.7(3) . . ?
O5 Y2 O2 157.6(3) . . ?
O3 Y2 O2 97.0(3) 2_766 . ?
O1 Y2 O2 71.3(3) . . ?
O2 Y2 O2 73.6(3) 2_766 . ?
O4 Y2 Y1 96.7(2) . . ?
O5 Y2 Y1 124.4(3) . . ?
O3 Y2 Y1 135.4(2) 2_766 . ?
O1 Y2 Y1 33.3(2) . . ?
O2 Y2 Y1 88.13(19) 2_766 . ?
O2 Y2 Y1 38.60(19) . . ?
O4 Y2 Y1 122.1(2) . 2_766 ?
O5 Y2 Y1 94.7(2) . 2_766 ?
O3 Y2 Y1 32.1(2) 2_766 2_766 ?
O1 Y2 Y1 132.0(2) . 2_766 ?
O2 Y2 Y1 37.99(19) 2_766 2_766 ?
O2 Y2 Y1 87.38(19) . 2_766 ?
Y1 Y2 Y1 118.07(4) . 2_766 ?
O4 Y2 Y2 129.2(3) . 2_766 ?
O5 Y2 Y2 128.8(3) . 2_766 ?
O3 Y2 Y2 82.1(2) 2_766 2_766 ?
O1 Y2 Y2 81.0(2) . 2_766 ?
O2 Y2 Y2 36.8(2) 2_766 2_766 ?
O2 Y2 Y2 36.79(19) . 2_766 ?
Y1 Y2 Y2 59.44(4) . 2_766 ?
Y1 Y2 Y2 58.63(4) 2_766 2_766 ?
Y1 O1 Y2 112.4(4) . . ?
Y1 O2 Y2 103.5(3) . 2_766 ?
Y1 O2 Y2 102.3(3) . . ?
Y2 O2 Y2 106.4(3) 2_766 . ?
Y1 O3 Y2 114.6(4) . 2_766 ?
C51 O4 Y2 172.3(10) . . ?
C61 O5 Y2 165.3(9) . . ?
C3 N1 N2 102.4(11) . . ?
C3 N1 Y1 131.3(9) . . ?
N2 N1 Y1 123.2(8) . . ?
C5 N2 N1 114.6(11) . . ?
C5 N2 C2 127.6(12) . . ?
N1 N2 C2 117.4(10) . . ?
C8 N3 N4 103.2(11) . . ?
C8 N3 Y1 131.1(10) . . ?
N4 N3 Y1 123.3(10) . . ?
C10 N4 N3 111.5(12) . . ?
C10 N4 C2 126.0(12) . . ?
N3 N4 C2 122.4(12) . . ?
C21 C1 C31 107.9(11) . . ?
C21 C1 C41 112.0(12) . . ?
C31 C1 C41 106.0(11) . . ?
C21 C1 C2 112.4(10) . . ?
C31 C1 C2 115.3(12) . . ?
C41 C1 C2 103.1(11) . . ?
N4 C2 N2 109.9(10) . . ?
N4 C2 C1 117.5(11) . . ?
N2 C2 C1 112.4(11) . . ?
N1 C3 C4 112.4(13) . . ?
N1 C3 C6 121.1(13) . . ?
C4 C3 C6 126.5(15) . . ?
C3 C4 C5 107.2(14) . . ?
N2 C5 C4 103.4(13) . . ?
N2 C5 C7 125.4(14) . . ?
C4 C5 C7 131.3(14) . . ?
N3 C8 C9 110.6(12) . . ?
N3 C8 C11 121.2(14) . . ?
C9 C8 C11 128.1(15) . . ?
C10 C9 C8 108.0(14) . . ?
C9 C10 N4 106.7(13) . . ?
C9 C10 C12 130.7(16) . . ?
N4 C10 C12 122.6(15) . . ?
C25 C21 C22 105.5(12) . . ?
C25 C21 C1 127.3(14) . . ?
C22 C21 C1 127.2(13) . . ?
C25 C21 Y1 72.5(7) . . ?
C22 C21 Y1 75.1(8) . . ?
C1 C21 Y1 117.0(8) . . ?
C23 C22 C21 108.2(13) . . ?
C23 C22 Y1 73.8(8) . . ?
C21 C22 Y1 74.6(8) . . ?
C22 C23 C24 108.0(13) . . ?
C22 C23 Y1 76.6(8) . . ?
C24 C23 Y1 72.8(8) . . ?
C25 C24 C23 106.9(14) . . ?
C25 C24 Y1 75.8(8) . . ?
C23 C24 Y1 76.1(8) . . ?
C24 C25 C21 111.4(15) . . ?
C24 C25 Y1 74.8(8) . . ?
C21 C25 Y1 77.3(7) . . ?
C36 C31 C32 117.3(14) . . ?
C36 C31 C1 115.5(14) . . ?
C32 C31 C1 127.2(13) . . ?
C33 C32 C31 120.1(14) . . ?
C34 C33 C32 121.5(16) . . ?
C33 C34 C35 119.8(16) . . ?
C34 C35 C36 119.7(15) . . ?
C35 C36 C31 121.5(16) . . ?
C46 C41 C42 118.3(14) . . ?
C46 C41 C1 117.0(15) . . ?
C42 C41 C1 124.4(14) . . ?
C43 C42 C41 119.4(16) . . ?
C42 C43 C44 121.9(17) . . ?
C45 C44 C43 117.8(15) . . ?
C44 C45 C46 121.1(17) . . ?
C41 C46 C45 121.4(16) . . ?
O4 C51 C52 119.1(15) . . ?
O4 C51 C56 118.9(16) . . ?
C52 C51 C56 122.1(16) . . ?
C53 C52 C51 119.5(17) . . ?
C53 C52 C57 119.1(19) . . ?
C51 C52 C57 121.4(16) . . ?
C52 C53 C54 117(2) . . ?
C55 C54 C53 123.0(18) . . ?
C54 C55 C56 123(2) . . ?
C55 C56 C51 115.3(18) . . ?
C55 C56 C58 124.2(18) . . ?
C51 C56 C58 120.5(15) . . ?
O5 C61 C66 119.2(15) . . ?
O5 C61 C62 122.0(15) . . ?
C66 C61 C62 118.8(16) . . ?
C63 C62 C61 119.4(16) . . ?
C63 C62 C67 123.4(16) . . ?
C61 C62 C67 117.2(16) . . ?
C64 C63 C62 121.6(16) . . ?
C63 C64 C65 118.0(18) . . ?
C66 C65 C64 121.8(17) . . ?
C65 C66 C61 120.2(16) . . ?
C65 C66 C68 119.3(16) . . ?
C61 C66 C68 120.4(17) . . ?
Cl1 C71 Cl2 106.3(14) . . ?
Cl3 C72 Cl4 113.0(15) . . ?
Cl6 C73 Cl5 113.1(11) . . ?
Cl7 C74 Cl8 114.1(13) . . ?

loop_
_geom_bond_atom_site_label_1
_geom_bond_atom_site_label_2
_geom_bond_distance
_geom_bond_site_symmetry_2
_geom_bond_publ_flag
Y1 O3 2.197(8) . ?
Y1 O1 2.215(9) . ?
Y1 O2 2.379(8) . ?
Y1 N3 2.478(12) . ?
Y1 N1 2.570(11) . ?
Y1 C24 2.656(14) . ?
Y1 C25 2.668(12) . ?
Y1 C23 2.700(14) . ?
Y1 C21 2.729(13) . ?
Y1 C22 2.736(14) . ?
Y1 Y2 3.726(2) . ?
Y1 Y2 3.7577(19) 2_766 ?
Y2 O4 2.118(9) . ?
Y2 O5 2.120(11) . ?
Y2 O3 2.268(8) 2_766 ?
Y2 O1 2.269(8) . ?
Y2 O2 2.404(8) 2_766 ?
Y2 O2 2.405(9) . ?
Y2 Y1 3.7577(19) 2_766 ?
Y2 Y2 3.851(3) 2_766 ?
O2 Y2 2.404(8) 2_766 ?
O3 Y2 2.268(8) 2_766 ?
O4 C51 1.343(16) . ?
O5 C61 1.313(16) . ?
N1 C3 1.325(17) . ?
N1 N2 1.378(13) . ?
N2 C5 1.345(16) . ?
N2 C2 1.493(16) . ?
N3 C8 1.347(16) . ?
N3 N4 1.386(14) . ?
N4 C10 1.342(17) . ?
N4 C2 1.419(17) . ?
C1 C21 1.531(18) . ?
C1 C31 1.56(2) . ?
C1 C41 1.565(19) . ?
C1 C2 1.611(17) . ?
C3 C4 1.372(18) . ?
C3 C6 1.502(18) . ?
C4 C5 1.390(19) . ?
C5 C7 1.447(18) . ?
C8 C9 1.370(17) . ?
C8 C11 1.506(18) . ?
C9 C10 1.333(19) . ?
C10 C12 1.490(18) . ?
C21 C25 1.407(18) . ?
C21 C22 1.431(18) . ?
C22 C23 1.386(17) . ?
C23 C24 1.44(2) . ?
C24 C25 1.349(19) . ?
C31 C36 1.383(17) . ?
C31 C32 1.41(2) . ?
C32 C33 1.376(19) . ?
C33 C34 1.341(18) . ?
C34 C35 1.38(2) . ?
C35 C36 1.38(2) . ?
C41 C46 1.378(19) . ?
C41 C42 1.39(2) . ?
C42 C43 1.37(2) . ?
C43 C44 1.41(2) . ?
C44 C45 1.33(2) . ?
C45 C46 1.40(2) . ?
C51 C52 1.39(2) . ?
C51 C56 1.42(2) . ?
C52 C53 1.38(2) . ?
C52 C57 1.49(2) . ?
C53 C54 1.40(3) . ?
C54 C55 1.31(3) . ?
C55 C56 1.36(2) . ?
C56 C58 1.48(2) . ?
C61 C66 1.40(2) . ?
C61 C62 1.42(2) . ?
C62 C63 1.38(2) . ?
C62 C67 1.50(2) . ?
C63 C64 1.37(2) . ?
C64 C65 1.42(2) . ?
C65 C66 1.35(2) . ?
C66 C68 1.500(19) . ?
Cl1 C71 1.637(18) . ?
Cl2 C71 1.68(2) . ?
Cl3 C72 1.634(19) . ?
Cl4 C72 1.74(2) . ?
Cl5 C73 1.72(2) . ?
Cl6 C73 1.67(2) . ?
Cl7 C74 1.68(2) . ?
Cl8 C74 1.720(17) . ?
